data_4130916
loop_
_publ_author_name
'Zhao, Xiang'
'Bu, Xianhui'
'Nguyen, Edward T.'
'Zhai, Quan-Guo'
'Mao, Chengyu'
'Feng, Pingyun'

_publ_section_title
;
 Multivariable Modular Design of Pore Space Partition.
;
_journal_issue 46
_journal_name_full 'Journal of the American Chemical Society'
_journal_page_first 15102
_journal_page_last 15105
_journal_paper_doi 10.1021/jacs.6b07901
_journal_volume 138
_journal_year 2016
_chemical_formula_sum 'C30 H18 Cl3 In3 Mn2 N9 O16'
_chemical_formula_weight 1321.22
_space_group_crystal_system hexagonal
_space_group_IT_number 194
_space_group_name_Hall '-P 6c 2c'
_space_group_name_H-M_alt 'P 63/m m c'
_atom_sites_solution_hydrogens geom
_audit_creation_method SHELXL-2014/6
_cell_angle_alpha 90
_cell_angle_beta 90
_cell_angle_gamma 120
_cell_formula_units_Z 2
_cell_length_a 14.0529(10)
_cell_length_b 14.0529(10)
_cell_length_c 18.4071(13)
_cell_measurement_reflns_used 5621
_cell_measurement_temperature 174(2)
_cell_measurement_theta_max 28.31
_cell_measurement_theta_min 2.77
_cell_volume 3148.1(4)
_computing_structure_refinement 'SHELXL-2014/6 (Sheldrick, 2014)'
_diffrn_ambient_temperature 174(2)
_diffrn_measured_fraction_theta_full 1.000
_diffrn_measured_fraction_theta_max 1.000
_diffrn_measurement_device_type 'Bruker SMART Apex diffractometer'
_diffrn_radiation_type MoK\a
_diffrn_radiation_wavelength 0.71073
_diffrn_reflns_av_R_equivalents 0.0426
_diffrn_reflns_av_unetI/netI 0.0211
_diffrn_reflns_Laue_measured_fraction_full 1.000
_diffrn_reflns_Laue_measured_fraction_max 1.000
_diffrn_reflns_limit_h_max 18
_diffrn_reflns_limit_h_min -17
_diffrn_reflns_limit_k_max 16
_diffrn_reflns_limit_k_min -17
_diffrn_reflns_limit_l_max 24
_diffrn_reflns_limit_l_min -24
_diffrn_reflns_number 19698
_diffrn_reflns_point_group_measured_fraction_full 1.000
_diffrn_reflns_point_group_measured_fraction_max 1.000
_diffrn_reflns_theta_full 25.242
_diffrn_reflns_theta_max 28.347
_diffrn_reflns_theta_min 1.673
_exptl_absorpt_coefficient_mu 1.653
_exptl_absorpt_correction_T_max 0.7457
_exptl_absorpt_correction_T_min 0.6639
_exptl_absorpt_correction_type multi-scan
_exptl_absorpt_process_details SADABS-2014/5
_exptl_crystal_colour colorless
_exptl_crystal_density_diffrn 1.394
_exptl_crystal_description block
_exptl_crystal_F_000 1274
_exptl_crystal_size_max 0.113
_exptl_crystal_size_mid 0.108
_exptl_crystal_size_min 0.104
_refine_diff_density_max 3.137
_refine_diff_density_min -0.979
_refine_diff_density_rms 0.176
_refine_ls_extinction_method none
_refine_ls_goodness_of_fit_ref 1.228
_refine_ls_hydrogen_treatment constr
_refine_ls_matrix_type full
_refine_ls_number_parameters 64
_refine_ls_number_reflns 1520
_refine_ls_number_restraints 1
_refine_ls_restrained_S_all 1.227
_refine_ls_R_factor_all 0.0564
_refine_ls_R_factor_gt 0.0456
_refine_ls_shift/su_max 0.000
_refine_ls_shift/su_mean 0.000
_refine_ls_structure_factor_coef Fsqd
_refine_ls_weighting_details 'w=1/[\s^2^(Fo^2^)+(0.0679P)^2^+20.9607P] where P=(Fo^2^+2Fc^2^)/3'
_refine_ls_weighting_scheme calc
_refine_ls_wR_factor_gt 0.1552
_refine_ls_wR_factor_ref 0.1622
_reflns_Friedel_coverage 0.000
_reflns_number_gt 1188
_reflns_number_total 1520
_reflns_threshold_expression 'I > 2\s(I)'
_cod_data_source_file ja6b07901_si_002.cif
_cod_data_source_block CPM-450
_cod_original_cell_volume 3148.1(5)
_cod_database_code 4130916
_shelx_space_group_comment
;
The symmetry employed for this shelxl refinement is uniquely defined
by the following loop, which should always be used as a source of
symmetry information in preference to the above space-group names.
They are only intended as comments.
;
_shelxl_version_number 2014/6

loop_
_space_group_symop_operation_xyz
'x, y, z'
'-y, x-y, z'
'-x+y, -x, z'
'-x, -y, z+1/2'
'y, -x+y, z+1/2'
'x-y, x, z+1/2'
'y, x, -z'
'x-y, -y, -z'
'-x, -x+y, -z'
'-y, -x, -z+1/2'
'-x+y, y, -z+1/2'
'x, x-y, -z+1/2'
'-x, -y, -z'
'y, -x+y, -z'
'x-y, x, -z'
'x, y, -z-1/2'
'-y, x-y, -z-1/2'
'-x+y, -x, -z-1/2'
'-y, -x, z'
'-x+y, y, z'
'x, x-y, z'
'y, x, z-1/2'
'x-y, -y, z-1/2'
'-x, -x+y, z-1/2'

loop_
_atom_site_label
_atom_site_type_symbol
_atom_site_fract_x
_atom_site_fract_y
_atom_site_fract_z
_atom_site_U_iso_or_equiv
_atom_site_adp_type
_atom_site_occupancy
_atom_site_site_symmetry_order
_atom_site_calc_flag
_atom_site_refinement_flags_posn
_atom_site_refinement_flags_adp
_atom_site_refinement_flags_occupancy
In1 In 0.49948(5) 0.24974(3) 0.7500 0.0184(2) Uani 1 4 d S T P
Mn1 Mn 0.0000 0.0000 0.64123(8) 0.0110(3) Uani 1 6 d S T P
O1 O 0.6667 0.3333 0.7500 0.023(3) Uani 1 12 d S T P
O2 O 0.4901(3) 0.1388(4) 0.6643(2) 0.0345(9) Uani 1 1 d . . .
C4 C 0.2521(6) 0.1261(3) 0.6930(4) 0.0332(18) Uani 1 2 d S T P
H4A H 0.2752 0.1376 0.6449 0.040 Uiso 1 2 calc R U P
C2 C 0.5274(4) 0.0548(8) 0.5665(4) 0.0338(18) Uani 1 2 d S T P
C1 C 0.5577(3) 0.1155(7) 0.6372(4) 0.0291(16) Uani 1 2 d S T P
C3 C 0.4278(6) 0.0279(7) 0.5331(3) 0.058(2) Uani 1 1 d . . .
H3A H 0.3802 0.0472 0.5550 0.069 Uiso 1 1 calc R U .
N1 N 0.3216(7) 0.1608(4) 0.7500 0.0253(18) Uani 1 4 d S T P
N2 N 0.1486(5) 0.0743(3) 0.7124(3) 0.0314(15) Uani 1 2 d S T P
O3 O 0.0828(3) 0.1656(5) 0.5701(3) 0.095(3) Uani 0.49(2) 2 d S T P
Cl1 Cl 0.0828(3) 0.1656(5) 0.5701(3) 0.095(3) Uani 0.51(2) 2 d S T P

loop_
_atom_site_aniso_label
_atom_site_aniso_U_11
_atom_site_aniso_U_22
_atom_site_aniso_U_33
_atom_site_aniso_U_23
_atom_site_aniso_U_13
_atom_site_aniso_U_12
In1 0.0187(4) 0.0212(3) 0.0145(3) 0.000 0.000 0.00937(19)
Mn1 0.0108(5) 0.0108(5) 0.0113(6) 0.000 0.000 0.0054(2)
O1 0.014(4) 0.014(4) 0.040(7) 0.000 0.000 0.0072(18)
O2 0.030(2) 0.044(2) 0.0292(17) -0.0217(17) -0.0074(16) 0.0186(19)
C4 0.023(4) 0.045(4) 0.024(3) 0.0008(14) 0.002(3) 0.0113(19)
C2 0.035(3) 0.046(5) 0.024(3) -0.022(3) -0.0108(17) 0.023(3)
C1 0.036(3) 0.031(4) 0.018(3) -0.013(3) -0.0064(14) 0.016(2)
C3 0.049(4) 0.099(7) 0.044(3) -0.048(4) -0.022(3) 0.051(5)
N1 0.020(4) 0.028(3) 0.025(4) 0.000 0.000 0.010(2)
N2 0.018(3) 0.040(3) 0.029(3) -0.0022(12) -0.004(2) 0.0092(15)
O3 0.115(4) 0.109(5) 0.060(3) 0.009(3) 0.0047(14) 0.054(3)
Cl1 0.115(4) 0.109(5) 0.060(3) 0.009(3) 0.0047(14) 0.054(3)

loop_
_atom_type_symbol
_atom_type_description
_atom_type_scat_dispersion_real
_atom_type_scat_dispersion_imag
_atom_type_scat_source
C C 0.0033 0.0016 'International Tables Vol C Tables 4.2.6.8 and 6.1.1.4'
H H 0.0000 0.0000 'International Tables Vol C Tables 4.2.6.8 and 6.1.1.4'
N N 0.0061 0.0033 'International Tables Vol C Tables 4.2.6.8 and 6.1.1.4'
O O 0.0106 0.0060 'International Tables Vol C Tables 4.2.6.8 and 6.1.1.4'
Cl Cl 0.1484 0.1585 'International Tables Vol C Tables 4.2.6.8 and 6.1.1.4'
Mn Mn 0.3368 0.7283 'International Tables Vol C Tables 4.2.6.8 and 6.1.1.4'
In In -0.7276 1.3100 'International Tables Vol C Tables 4.2.6.8 and 6.1.1.4'

loop_
_geom_angle_atom_site_label_1
_geom_angle_atom_site_label_2
_geom_angle_atom_site_label_3
_geom_angle
_geom_angle_site_symmetry_1
_geom_angle_site_symmetry_3
O1 In1 N1 180.00(4) . .
O1 In1 O2 93.02(11) . .
N1 In1 O2 86.98(11) . .
O1 In1 O2 93.02(10) . 16_557
N1 In1 O2 86.98(11) . 16_557
O2 In1 O2 93.0(2) . 16_557
O1 In1 O2 93.02(11) . 12_556
N1 In1 O2 86.98(11) . 12_556
O2 In1 O2 174.0(2) . 12_556
O2 In1 O2 86.7(2) 16_557 12_556
O1 In1 O2 93.02(11) . 21
N1 In1 O2 86.98(11) . 21
O2 In1 O2 86.7(2) . 21
O2 In1 O2 174.0(2) 16_557 21
O2 In1 O2 93.0(2) 12_556 21
N2 Mn1 N2 89.1(2) 3 .
N2 Mn1 N2 89.1(2) 3 2
N2 Mn1 N2 89.1(2) . 2
N2 Mn1 O3 177.1(2) 3 .
N2 Mn1 O3 88.87(15) . .
N2 Mn1 O3 88.87(15) 2 .
N2 Mn1 Cl1 88.87(15) 3 2
N2 Mn1 Cl1 177.1(2) . 2
N2 Mn1 Cl1 88.87(15) 2 2
O3 Mn1 Cl1 93.1 . 2
N2 Mn1 O3 88.87(15) 3 2
N2 Mn1 O3 177.1(2) . 2
N2 Mn1 O3 88.87(15) 2 2
O3 Mn1 O3 93.1(2) . 2
Cl1 Mn1 O3 0.0 2 2
N2 Mn1 Cl1 88.87(15) 3 3
N2 Mn1 Cl1 88.87(15) . 3
N2 Mn1 Cl1 177.1(2) 2 3
O3 Mn1 Cl1 93.1 . 3
Cl1 Mn1 Cl1 93.1(2) 2 3
O3 Mn1 Cl1 93.1(2) 2 3
N2 Mn1 O3 88.87(15) 3 3
N2 Mn1 O3 88.87(15) . 3
N2 Mn1 O3 177.1(2) 2 3
O3 Mn1 O3 93.1(2) . 3
Cl1 Mn1 O3 93.1 2 3
O3 Mn1 O3 93.1(2) 2 3
Cl1 Mn1 O3 0.0 3 3
In1 O1 In1 120.0 2_655 3_665
In1 O1 In1 120.000(1) 2_655 .
In1 O1 In1 120.0 3_665 .
C1 O2 In1 133.9(4) . .
N2 C4 N1 113.0(7) . .
C3 C2 C3 120.2(7) 20_655 .
C3 C2 C1 119.9(3) 20_655 .
C3 C2 C1 119.9(3) . .
O2 C1 O2 125.5(6) 20_655 .
O2 C1 C2 117.3(3) 20_655 .
O2 C1 C2 117.3(3) . .
C3 C3 C2 119.9(3) 8_556 .
C4 N1 C4 102.2(9) . 16_557
C4 N1 In1 128.9(4) . .
C4 N1 In1 128.9(4) 16_557 .
C4 N2 N2 105.9(4) . 16_557
C4 N2 Mn1 128.2(5) . .
N2 N2 Mn1 125.93(16) 16_557 .

loop_
_geom_bond_atom_site_label_1
_geom_bond_atom_site_label_2
_geom_bond_distance
_geom_bond_site_symmetry_2
In1 O1 2.0347(7) .
In1 N1 2.165(9) .
In1 O2 2.175(4) .
In1 O2 2.175(4) 16_557
In1 O2 2.175(4) 12_556
In1 O2 2.175(4) 21
Mn1 N2 2.234(6) 3
Mn1 N2 2.234(6) .
Mn1 N2 2.234(6) 2
Mn1 O3 2.404(6) .
Mn1 Cl1 2.404(6) 2
Mn1 O3 2.404(6) 2
Mn1 Cl1 2.404(6) 3
Mn1 O3 2.404(6) 3
O1 In1 2.0347(7) 2_655
O1 In1 2.0347(7) 3_665
O2 C1 1.254(5) .
C4 N2 1.309(10) .
C4 N1 1.348(9) .
C2 C3 1.396(7) 20_655
C2 C3 1.396(7) .
C2 C1 1.496(9) .
C1 O2 1.254(5) 20_655
C3 C3 1.396(10) 8_556
N1 C4 1.348(9) 16_557
N2 N2 1.382(12) 16_557
